data_7160595
loop_
_publ_author_name
'Ganesan, Ranjithkumar'
'Kamaraj, Sriraghavan'

_publ_section_title
;
 Convergent synthesis of coumarin C3-C4-fused fluorogenic quinoline
 scaffolds <i>via</i> aldehyde activation using <i>in situ</i> generated
 hydrazoic acid.
;
_journal_issue 27
_journal_name_full 'Organic &amp; biomolecular chemistry'
_journal_page_first 6564
_journal_page_last 6569
_journal_paper_doi 10.1039/d5ob00633c
_journal_volume 23
_journal_year 2025
_chemical_formula_moiety 'C19 H16 N2 O3'
_chemical_formula_sum 'C19 H16 N2 O3'
_chemical_formula_weight 320.34
_space_group_crystal_system triclinic
_space_group_IT_number 2
_space_group_name_Hall '-P 1'
_space_group_name_H-M_alt 'P -1'
_atom_sites_solution_hydrogens geom
_audit_creation_method SHELXL-2018/3
_audit_update_record
;
2022-08-16 deposited with the CCDC.	2025-06-12 downloaded from the CCDC.
;
_cell_angle_alpha 85.179(2)
_cell_angle_beta 87.476(3)
_cell_angle_gamma 79.599(2)
_cell_formula_units_Z 4
_cell_length_a 7.7786(6)
_cell_length_b 14.2417(11)
_cell_length_c 14.3928(11)
_cell_measurement_reflns_used 9883
_cell_measurement_temperature 300(2)
_cell_measurement_theta_max 28.24
_cell_measurement_theta_min 2.84
_cell_volume 1562.0(2)
_computing_cell_refinement 'Bruker APEX4/SAINT'
_computing_data_collection 'Bruker APEX4'
_computing_data_reduction 'Bruker APEX4/SAINT'
_computing_molecular_graphics 'Bruker SHELXTL'
_computing_publication_material 'Bruker SHELXTL'
_computing_structure_refinement 'SHELXL-2018/3 (Sheldrick, 2018)'
_computing_structure_solution 'SHELXT 2018/2 (Sheldrick, 2018)'
_diffrn_ambient_temperature 300(2)
_diffrn_measured_fraction_theta_full 0.993
_diffrn_measured_fraction_theta_max 0.993
_diffrn_measurement_device_type 'Bruker D8 QUEST diffractometer with PHOTON II detector'
_diffrn_measurement_method '\f and \w scans'
_diffrn_radiation_type MoK\a
_diffrn_radiation_wavelength 0.71073
_diffrn_reflns_av_R_equivalents 0.0375
_diffrn_reflns_av_unetI/netI 0.0314
_diffrn_reflns_Laue_measured_fraction_full 0.993
_diffrn_reflns_Laue_measured_fraction_max 0.993
_diffrn_reflns_limit_h_max 10
_diffrn_reflns_limit_h_min -10
_diffrn_reflns_limit_k_max 18
_diffrn_reflns_limit_k_min -18
_diffrn_reflns_limit_l_max 19
_diffrn_reflns_limit_l_min -19
_diffrn_reflns_number 43249
_diffrn_reflns_point_group_measured_fraction_full 0.993
_diffrn_reflns_point_group_measured_fraction_max 0.993
_diffrn_reflns_theta_full 25.242
_diffrn_reflns_theta_max 28.287
_diffrn_reflns_theta_min 2.842
_diffrn_source 'i-mu-s microfocus source'
_exptl_absorpt_coefficient_mu 0.094
_exptl_absorpt_correction_T_max 0.7457
_exptl_absorpt_correction_T_min 0.6900
_exptl_absorpt_correction_type multi-scan
_exptl_absorpt_process_details
;
 SADABS 2016/2: Krause, L., Herbst-Irmer, R., Sheldrick G.M. & Stalke D.,
 J. Appl. Cryst. 48 (2015) 3-10
;
_exptl_crystal_colour gold
_exptl_crystal_density_diffrn 1.362
_exptl_crystal_description block
_exptl_crystal_F_000 672
_exptl_crystal_size_max 0.300
_exptl_crystal_size_mid 0.190
_exptl_crystal_size_min 0.160
_refine_diff_density_max 0.267
_refine_diff_density_min -0.230
_refine_diff_density_rms 0.035
_refine_ls_extinction_method none
_refine_ls_goodness_of_fit_ref 1.042
_refine_ls_hydrogen_treatment constr
_refine_ls_matrix_type full
_refine_ls_number_parameters 439
_refine_ls_number_reflns 7715
_refine_ls_number_restraints 0
_refine_ls_restrained_S_all 1.042
_refine_ls_R_factor_all 0.0798
_refine_ls_R_factor_gt 0.0532
_refine_ls_shift/su_max 0.000
_refine_ls_shift/su_mean 0.000
_refine_ls_structure_factor_coef Fsqd
_refine_ls_weighting_details 'w=1/[\s^2^(Fo^2^)+(0.0615P)^2^+0.4147P] where P=(Fo^2^+2Fc^2^)/3'
_refine_ls_weighting_scheme calc
_refine_ls_wR_factor_gt 0.1276
_refine_ls_wR_factor_ref 0.1456
_reflns_Friedel_coverage 0.000
_reflns_number_gt 5408
_reflns_number_total 7715
_reflns_threshold_expression 'I > 2\s(I)'
_cod_data_source_file d5ob00633c2.cif
_cod_data_source_block GRK_6_190722_0m_a
_cod_depositor_comments 'Adding full bibliography for 7160595--7160598.cif.'
_cod_database_code 7160595
_shelx_shelxl_version_number 2018/3
_shelx_space_group_comment
;
The symmetry employed for this shelxl refinement is uniquely defined
by the following loop, which should always be used as a source of
symmetry information in preference to the above space-group names.
They are only intended as comments.
;
_shelx_estimated_absorpt_t_min 0.972
_shelx_estimated_absorpt_t_max 0.985

loop_
_space_group_symop_operation_xyz
'x, y, z'
'-x, -y, -z'

loop_
_atom_site_label
_atom_site_type_symbol
_atom_site_fract_x
_atom_site_fract_y
_atom_site_fract_z
_atom_site_U_iso_or_equiv
_atom_site_adp_type
_atom_site_occupancy
_atom_site_site_symmetry_order
_atom_site_calc_flag
_atom_site_refinement_flags_posn
_atom_site_refinement_flags_adp
_atom_site_refinement_flags_occupancy
_atom_site_disorder_assembly
_atom_site_disorder_group
O1_1 O 0.56583(15) 0.13039(7) 0.22265(7) 0.0445(3) Uani 1 1 d . . . . .
O2_1 O 1.07243(17) 0.23054(9) -0.30237(8) 0.0594(3) Uani 1 1 d . . . . .
O3_1 O 0.69223(19) 0.01191(8) 0.14216(9) 0.0658(4) Uani 1 1 d . . . . .
N1_1 N 0.69873(16) 0.33318(9) 0.02000(9) 0.0389(3) Uani 1 1 d . . . . .
N2_1 N 0.2757(2) 0.36799(11) 0.41546(10) 0.0598(4) Uani 1 1 d . . . . .
C1_1 C 0.79126(18) 0.30220(10) -0.05727(10) 0.0372(3) Uani 1 1 d . . . . .
C2_1 C 0.8361(2) 0.37146(12) -0.12645(11) 0.0470(4) Uani 1 1 d . . . . .
H2_1 H 0.801532 0.436231 -0.117910 0.056 Uiso 1 1 calc R U . . .
C3_1 C 0.9286(2) 0.34453(12) -0.20480(12) 0.0491(4) Uani 1 1 d . . . . .
H3_1 H 0.956649 0.391132 -0.249177 0.059 Uiso 1 1 calc R U . . .
C4_1 C 0.9829(2) 0.24688(12) -0.22009(11) 0.0445(4) Uani 1 1 d . . . . .
C5_1 C 0.9436(2) 0.17761(11) -0.15502(11) 0.0429(4) Uani 1 1 d . . . . .
H5_1 H 0.980661 0.113258 -0.164660 0.051 Uiso 1 1 calc R U . . .
C6_1 C 0.84648(18) 0.20417(11) -0.07314(10) 0.0373(3) Uani 1 1 d . . . . .
C7_1 C 0.65734(17) 0.26720(10) 0.08397(10) 0.0335(3) Uani 1 1 d . . . . .
C8_1 C 0.70599(18) 0.16805(10) 0.07393(10) 0.0361(3) Uani 1 1 d . . . . .
C9_1 C 0.80037(19) 0.13700(10) -0.00405(10) 0.0400(3) Uani 1 1 d . . . . .
H9_1 H 0.833460 0.071814 -0.010955 0.048 Uiso 1 1 calc R U . . .
C10_1 C 0.55864(18) 0.29635(10) 0.16770(10) 0.0346(3) Uani 1 1 d . . . . .
C11_1 C 0.51561(18) 0.22721(10) 0.23393(10) 0.0357(3) Uani 1 1 d . . . . .
C12_1 C 0.6576(2) 0.09728(11) 0.14566(11) 0.0428(4) Uani 1 1 d . . . . .
C13_1 C 0.5033(2) 0.39170(11) 0.18759(11) 0.0443(4) Uani 1 1 d . . . . .
H13_1 H 0.529145 0.440273 0.144872 0.053 Uiso 1 1 calc R U . . .
C14_1 C 0.4117(2) 0.41551(12) 0.26846(12) 0.0493(4) Uani 1 1 d . . . . .
H14_1 H 0.377525 0.479690 0.279581 0.059 Uiso 1 1 calc R U . . .
C15_1 C 0.3687(2) 0.34427(12) 0.33501(10) 0.0432(4) Uani 1 1 d . . . . .
C16_1 C 0.4224(2) 0.24880(11) 0.31542(10) 0.0407(3) Uani 1 1 d . . . . .
H16_1 H 0.395348 0.199853 0.357308 0.049 Uiso 1 1 calc R U . . .
C17_1 C 1.1153(3) 0.13400(14) -0.32583(14) 0.0677(5) Uani 1 1 d . . . . .
H17A_1 H 1.171830 0.131856 -0.386457 0.102 Uiso 1 1 calc R U . . .
H17B_1 H 1.010406 0.107411 -0.326360 0.102 Uiso 1 1 calc R U . . .
H17C_1 H 1.192583 0.097497 -0.280530 0.102 Uiso 1 1 calc R U . . .
C18_1 C 0.2526(3) 0.46414(16) 0.44396(15) 0.0803(7) Uani 1 1 d . . . . .
H18A_1 H 0.206521 0.465319 0.506914 0.120 Uiso 1 1 calc R U . . .
H18B_1 H 0.172628 0.505928 0.403418 0.120 Uiso 1 1 calc R U . . .
H18C_1 H 0.363303 0.485266 0.440535 0.120 Uiso 1 1 calc R U . . .
C19_1 C 0.2350(2) 0.29382(16) 0.48318(12) 0.0623(5) Uani 1 1 d . . . . .
H19A_1 H 0.163389 0.322471 0.532952 0.093 Uiso 1 1 calc R U . . .
H19B_1 H 0.341374 0.257265 0.507868 0.093 Uiso 1 1 calc R U . . .
H19C_1 H 0.173057 0.252422 0.453729 0.093 Uiso 1 1 calc R U . . .
O1_2 O 0.21191(15) 0.62927(7) 0.58754(7) 0.0482(3) Uani 1 1 d . . . . .
O2_2 O -0.35552(16) 0.72705(10) 1.09896(8) 0.0590(3) Uani 1 1 d . . . . .
O3_2 O 0.15264(19) 0.51051(8) 0.68312(9) 0.0631(4) Uani 1 1 d . . . . .
N1_2 N -0.03193(16) 0.83136(9) 0.76592(9) 0.0398(3) Uani 1 1 d . . . . .
N2_2 N 0.3749(2) 0.86608(12) 0.36602(11) 0.0663(4) Uani 1 1 d . . . . .
C1_2 C -0.10925(18) 0.80069(11) 0.84666(10) 0.0384(3) Uani 1 1 d . . . . .
C2_2 C -0.10430(18) 0.70258(11) 0.87570(10) 0.0380(3) Uani 1 1 d . . . . .
C3_2 C -0.18565(19) 0.67565(12) 0.96144(10) 0.0430(4) Uani 1 1 d . . . . .
H3_2 H -0.180739 0.611211 0.980500 0.052 Uiso 1 1 calc R U . . .
C4_2 C -0.27098(19) 0.74409(12) 1.01589(11) 0.0441(4) Uani 1 1 d . . . . .
C5_2 C -0.2777(2) 0.84197(13) 0.98699(12) 0.0498(4) Uani 1 1 d . . . . .
H5_2 H -0.336447 0.888349 1.024458 0.060 Uiso 1 1 calc R U . . .
C6_2 C -0.1998(2) 0.86944(12) 0.90532(11) 0.0471(4) Uani 1 1 d . . . . .
H6_2 H -0.206118 0.934281 0.887716 0.057 Uiso 1 1 calc R U . . .
C7_2 C 0.04863(18) 0.76573(10) 0.71091(10) 0.0355(3) Uani 1 1 d . . . . .
C8_2 C 0.05635(18) 0.66631(10) 0.73336(10) 0.0366(3) Uani 1 1 d . . . . .
C9_2 C -0.01820(19) 0.63566(11) 0.81573(10) 0.0406(3) Uani 1 1 d . . . . .
H9_2 H -0.011628 0.570499 0.831776 0.049 Uiso 1 1 calc R U . . .
C10_2 C 0.13215(18) 0.79496(10) 0.62350(10) 0.0366(3) Uani 1 1 d . . . . .
C11_2 C 0.20975(19) 0.72602(10) 0.56475(10) 0.0379(3) Uani 1 1 d . . . . .
C12_2 C 0.1413(2) 0.59572(11) 0.66965(11) 0.0435(4) Uani 1 1 d . . . . .
C13_2 C 0.1411(2) 0.88950(11) 0.59312(12) 0.0483(4) Uani 1 1 d . . . . .
H13_2 H 0.091681 0.937979 0.630656 0.058 Uiso 1 1 calc R U . . .
C14_2 C 0.2205(2) 0.91346(12) 0.50959(13) 0.0549(4) Uani 1 1 d . . . . .
H14_2 H 0.224071 0.977436 0.491977 0.066 Uiso 1 1 calc R U . . .
C15_2 C 0.2967(2) 0.84258(12) 0.45006(11) 0.0475(4) Uani 1 1 d . . . . .
C16_2 C 0.2891(2) 0.74740(12) 0.48015(11) 0.0444(4) Uani 1 1 d . . . . .
H16_2 H 0.337666 0.698471 0.442946 0.053 Uiso 1 1 calc R U . . .
C17_2 C -0.3558(3) 0.62959(15) 1.13032(14) 0.0651(5) Uani 1 1 d . . . . .
H17A_2 H -0.420800 0.626582 1.188430 0.098 Uiso 1 1 calc R U . . .
H17B_2 H -0.237695 0.596956 1.138971 0.098 Uiso 1 1 calc R U . . .
H17C_2 H -0.409064 0.599508 1.084709 0.098 Uiso 1 1 calc R U . . .
C18_2 C 0.4462(3) 0.79301(16) 0.30402(13) 0.0667(5) Uani 1 1 d . . . . .
H18A_2 H 0.486985 0.822549 0.246852 0.100 Uiso 1 1 calc R U . . .
H18B_2 H 0.357087 0.757734 0.290945 0.100 Uiso 1 1 calc R U . . .
H18C_2 H 0.541940 0.750225 0.333104 0.100 Uiso 1 1 calc R U . . .
C19_2 C 0.3827(3) 0.96486(16) 0.33627(17) 0.0861(7) Uani 1 1 d . . . . .
H19A_2 H 0.445843 0.967814 0.277581 0.129 Uiso 1 1 calc R U . . .
H19B_2 H 0.441214 0.991836 0.382077 0.129 Uiso 1 1 calc R U . . .
H19C_2 H 0.266196 1.000467 0.329424 0.129 Uiso 1 1 calc R U . . .

loop_
_atom_site_aniso_label
_atom_site_aniso_U_11
_atom_site_aniso_U_22
_atom_site_aniso_U_33
_atom_site_aniso_U_23
_atom_site_aniso_U_13
_atom_site_aniso_U_12
O1_1 0.0600(7) 0.0336(5) 0.0382(6) 0.0027(4) 0.0092(5) -0.0085(5)
O2_1 0.0723(8) 0.0642(8) 0.0407(6) 0.0009(6) 0.0164(6) -0.0157(6)
O3_1 0.1046(10) 0.0321(6) 0.0550(7) 0.0034(5) 0.0220(7) -0.0058(6)
N1_1 0.0416(7) 0.0357(6) 0.0393(7) 0.0030(5) 0.0028(5) -0.0098(5)
N2_1 0.0743(10) 0.0615(10) 0.0415(8) -0.0116(7) 0.0117(7) -0.0062(8)
C1_1 0.0344(7) 0.0380(8) 0.0390(8) 0.0037(6) -0.0014(6) -0.0093(6)
C2_1 0.0533(9) 0.0408(8) 0.0470(9) 0.0054(7) 0.0046(7) -0.0141(7)
C3_1 0.0555(9) 0.0498(9) 0.0427(9) 0.0107(7) 0.0031(7) -0.0188(8)
C4_1 0.0419(8) 0.0574(10) 0.0344(8) 0.0025(7) 0.0024(6) -0.0126(7)
C5_1 0.0440(8) 0.0426(8) 0.0402(8) 0.0004(6) 0.0043(6) -0.0057(6)
C6_1 0.0340(7) 0.0410(8) 0.0362(8) 0.0023(6) -0.0007(6) -0.0073(6)
C7_1 0.0306(7) 0.0327(7) 0.0375(7) 0.0016(6) -0.0039(6) -0.0075(5)
C8_1 0.0366(7) 0.0347(7) 0.0363(7) 0.0035(6) -0.0004(6) -0.0073(6)
C9_1 0.0444(8) 0.0317(7) 0.0418(8) 0.0013(6) 0.0025(6) -0.0038(6)
C10_1 0.0345(7) 0.0346(7) 0.0350(7) -0.0004(6) -0.0014(6) -0.0082(6)
C11_1 0.0373(7) 0.0338(7) 0.0359(7) 0.0006(6) -0.0036(6) -0.0073(6)
C12_1 0.0532(9) 0.0355(8) 0.0375(8) 0.0018(6) 0.0040(7) -0.0056(7)
C13_1 0.0527(9) 0.0356(8) 0.0449(9) 0.0000(6) 0.0037(7) -0.0118(7)
C14_1 0.0596(10) 0.0387(8) 0.0491(9) -0.0081(7) 0.0045(8) -0.0067(7)
C15_1 0.0433(8) 0.0514(9) 0.0349(8) -0.0074(7) -0.0003(6) -0.0068(7)
C16_1 0.0442(8) 0.0447(8) 0.0332(7) 0.0023(6) -0.0004(6) -0.0104(6)
C17_1 0.0793(13) 0.0690(13) 0.0494(11) -0.0041(9) 0.0183(9) -0.0036(10)
C18_1 0.1019(17) 0.0785(15) 0.0608(13) -0.0317(11) 0.0200(12) -0.0097(12)
C19_1 0.0565(11) 0.0884(14) 0.0403(9) -0.0042(9) 0.0069(8) -0.0109(10)
O1_2 0.0655(7) 0.0379(6) 0.0416(6) -0.0057(5) 0.0130(5) -0.0126(5)
O2_2 0.0611(7) 0.0735(9) 0.0433(7) -0.0071(6) 0.0149(5) -0.0174(6)
O3_2 0.0957(10) 0.0368(6) 0.0556(7) -0.0031(5) 0.0206(7) -0.0142(6)
N1_2 0.0440(7) 0.0385(7) 0.0375(7) -0.0034(5) 0.0016(5) -0.0091(5)
N2_2 0.0761(11) 0.0645(10) 0.0549(9) 0.0107(8) 0.0216(8) -0.0157(8)
C1_2 0.0364(7) 0.0436(8) 0.0364(8) -0.0049(6) -0.0025(6) -0.0091(6)
C2_2 0.0348(7) 0.0452(8) 0.0349(7) -0.0020(6) -0.0025(6) -0.0092(6)
C3_2 0.0432(8) 0.0483(9) 0.0382(8) 0.0006(7) -0.0007(6) -0.0117(7)
C4_2 0.0384(8) 0.0605(10) 0.0353(8) -0.0054(7) 0.0011(6) -0.0138(7)
C5_2 0.0476(9) 0.0580(10) 0.0452(9) -0.0164(8) 0.0046(7) -0.0092(7)
C6_2 0.0516(9) 0.0455(9) 0.0452(9) -0.0095(7) 0.0029(7) -0.0099(7)
C7_2 0.0343(7) 0.0374(8) 0.0356(7) -0.0017(6) -0.0040(6) -0.0084(6)
C8_2 0.0379(7) 0.0369(8) 0.0356(7) -0.0024(6) -0.0012(6) -0.0086(6)
C9_2 0.0442(8) 0.0373(8) 0.0400(8) 0.0013(6) -0.0002(6) -0.0091(6)
C10_2 0.0376(7) 0.0366(8) 0.0360(7) 0.0003(6) -0.0011(6) -0.0093(6)
C11_2 0.0389(7) 0.0372(8) 0.0385(8) -0.0001(6) -0.0006(6) -0.0102(6)
C12_2 0.0531(9) 0.0386(8) 0.0394(8) -0.0018(6) 0.0038(7) -0.0115(7)
C13_2 0.0535(9) 0.0390(8) 0.0513(10) -0.0015(7) 0.0060(7) -0.0077(7)
C14_2 0.0613(10) 0.0417(9) 0.0593(11) 0.0095(8) 0.0082(8) -0.0113(8)
C15_2 0.0440(8) 0.0530(10) 0.0437(9) 0.0077(7) 0.0047(7) -0.0107(7)
C16_2 0.0443(8) 0.0481(9) 0.0403(8) -0.0026(7) 0.0033(7) -0.0088(7)
C17_2 0.0614(11) 0.0792(14) 0.0513(11) 0.0114(9) 0.0107(9) -0.0137(10)
C18_2 0.0641(12) 0.0949(16) 0.0420(10) 0.0009(10) 0.0079(8) -0.0214(11)
C19_2 0.0877(15) 0.0776(15) 0.0826(16) 0.0326(12) 0.0304(12) -0.0126(12)

loop_
_atom_type_symbol
_atom_type_description
_atom_type_scat_dispersion_real
_atom_type_scat_dispersion_imag
_atom_type_scat_source
C C 0.0033 0.0016 'International Tables Vol C Tables 4.2.6.8 and 6.1.1.4'
H H 0.0000 0.0000 'International Tables Vol C Tables 4.2.6.8 and 6.1.1.4'
N N 0.0061 0.0033 'International Tables Vol C Tables 4.2.6.8 and 6.1.1.4'
O O 0.0106 0.0060 'International Tables Vol C Tables 4.2.6.8 and 6.1.1.4'

loop_
_geom_angle_atom_site_label_1
_geom_angle_atom_site_label_2
_geom_angle_atom_site_label_3
_geom_angle
_geom_angle_site_symmetry_1
_geom_angle_site_symmetry_3
_geom_angle_publ_flag
C12_1 O1_1 C11_1 122.32(11) . . ?
C4_1 O2_1 C17_1 117.07(13) . . ?
C7_1 N1_1 C1_1 117.63(12) . . ?
C15_1 N2_1 C18_1 120.41(16) . . ?
C15_1 N2_1 C19_1 120.22(15) . . ?
C18_1 N2_1 C19_1 117.84(15) . . ?
N1_1 C1_1 C6_1 123.85(13) . . ?
N1_1 C1_1 C2_1 118.47(14) . . ?
C6_1 C1_1 C2_1 117.68(14) . . ?
C3_1 C2_1 C1_1 120.93(15) . . ?
C3_1 C2_1 H2_1 119.5 . . ?
C1_1 C2_1 H2_1 119.5 . . ?
C2_1 C3_1 C4_1 121.04(15) . . ?
C2_1 C3_1 H3_1 119.5 . . ?
C4_1 C3_1 H3_1 119.5 . . ?
O2_1 C4_1 C5_1 125.36(15) . . ?
O2_1 C4_1 C3_1 114.58(14) . . ?
C5_1 C4_1 C3_1 120.06(15) . . ?
C4_1 C5_1 C6_1 119.79(15) . . ?
C4_1 C5_1 H5_1 120.1 . . ?
C6_1 C5_1 H5_1 120.1 . . ?
C9_1 C6_1 C5_1 122.77(14) . . ?
C9_1 C6_1 C1_1 116.73(13) . . ?
C5_1 C6_1 C1_1 120.50(13) . . ?
N1_1 C7_1 C8_1 122.48(13) . . ?
N1_1 C7_1 C10_1 119.88(13) . . ?
C8_1 C7_1 C10_1 117.64(12) . . ?
C9_1 C8_1 C7_1 119.73(13) . . ?
C9_1 C8_1 C12_1 119.22(13) . . ?
C7_1 C8_1 C12_1 121.05(13) . . ?
C8_1 C9_1 C6_1 119.59(13) . . ?
C8_1 C9_1 H9_1 120.2 . . ?
C6_1 C9_1 H9_1 120.2 . . ?
C11_1 C10_1 C13_1 116.42(13) . . ?
C11_1 C10_1 C7_1 119.56(13) . . ?
C13_1 C10_1 C7_1 124.01(13) . . ?
C16_1 C11_1 O1_1 115.11(13) . . ?
C16_1 C11_1 C10_1 123.24(14) . . ?
O1_1 C11_1 C10_1 121.65(13) . . ?
O3_1 C12_1 O1_1 116.95(13) . . ?
O3_1 C12_1 C8_1 125.27(14) . . ?
O1_1 C12_1 C8_1 117.78(13) . . ?
C14_1 C13_1 C10_1 121.74(15) . . ?
C14_1 C13_1 H13_1 119.1 . . ?
C10_1 C13_1 H13_1 119.1 . . ?
C13_1 C14_1 C15_1 121.11(15) . . ?
C13_1 C14_1 H14_1 119.4 . . ?
C15_1 C14_1 H14_1 119.4 . . ?
N2_1 C15_1 C16_1 121.28(15) . . ?
N2_1 C15_1 C14_1 121.17(15) . . ?
C16_1 C15_1 C14_1 117.54(14) . . ?
C11_1 C16_1 C15_1 119.94(14) . . ?
C11_1 C16_1 H16_1 120.0 . . ?
C15_1 C16_1 H16_1 120.0 . . ?
O2_1 C17_1 H17A_1 109.5 . . ?
O2_1 C17_1 H17B_1 109.5 . . ?
H17A_1 C17_1 H17B_1 109.5 . . ?
O2_1 C17_1 H17C_1 109.5 . . ?
H17A_1 C17_1 H17C_1 109.5 . . ?
H17B_1 C17_1 H17C_1 109.5 . . ?
N2_1 C18_1 H18A_1 109.5 . . ?
N2_1 C18_1 H18B_1 109.5 . . ?
H18A_1 C18_1 H18B_1 109.5 . . ?
N2_1 C18_1 H18C_1 109.5 . . ?
H18A_1 C18_1 H18C_1 109.5 . . ?
H18B_1 C18_1 H18C_1 109.5 . . ?
N2_1 C19_1 H19A_1 109.5 . . ?
N2_1 C19_1 H19B_1 109.5 . . ?
H19A_1 C19_1 H19B_1 109.5 . . ?
N2_1 C19_1 H19C_1 109.5 . . ?
H19A_1 C19_1 H19C_1 109.5 . . ?
H19B_1 C19_1 H19C_1 109.5 . . ?
C12_2 O1_2 C11_2 122.37(12) . . ?
C4_2 O2_2 C17_2 116.98(14) . . ?
C7_2 N1_2 C1_2 117.93(13) . . ?
C15_2 N2_2 C18_2 120.75(16) . . ?
C15_2 N2_2 C19_2 120.68(17) . . ?
C18_2 N2_2 C19_2 118.54(16) . . ?
N1_2 C1_2 C6_2 118.95(14) . . ?
N1_2 C1_2 C2_2 123.34(13) . . ?
C6_2 C1_2 C2_2 117.71(14) . . ?
C9_2 C2_2 C3_2 122.68(14) . . ?
C9_2 C2_2 C1_2 116.96(13) . . ?
C3_2 C2_2 C1_2 120.36(14) . . ?
C4_2 C3_2 C2_2 120.02(15) . . ?
C4_2 C3_2 H3_2 120.0 . . ?
C2_2 C3_2 H3_2 120.0 . . ?
C3_2 C4_2 O2_2 125.36(16) . . ?
C3_2 C4_2 C5_2 119.91(15) . . ?
O2_2 C4_2 C5_2 114.73(14) . . ?
C6_2 C5_2 C4_2 121.07(15) . . ?
C6_2 C5_2 H5_2 119.5 . . ?
C4_2 C5_2 H5_2 119.5 . . ?
C5_2 C6_2 C1_2 120.92(16) . . ?
C5_2 C6_2 H6_2 119.5 . . ?
C1_2 C6_2 H6_2 119.5 . . ?
N1_2 C7_2 C8_2 122.50(13) . . ?
N1_2 C7_2 C10_2 119.99(13) . . ?
C8_2 C7_2 C10_2 117.51(13) . . ?
C9_2 C8_2 C7_2 119.37(14) . . ?
C9_2 C8_2 C12_2 119.43(14) . . ?
C7_2 C8_2 C12_2 121.19(13) . . ?
C8_2 C9_2 C2_2 119.87(14) . . ?
C8_2 C9_2 H9_2 120.1 . . ?
C2_2 C9_2 H9_2 120.1 . . ?
C11_2 C10_2 C13_2 116.08(14) . . ?
C11_2 C10_2 C7_2 119.52(13) . . ?
C13_2 C10_2 C7_2 124.41(14) . . ?
C16_2 C11_2 O1_2 114.90(13) . . ?
C16_2 C11_2 C10_2 123.37(14) . . ?
O1_2 C11_2 C10_2 121.72(13) . . ?
O3_2 C12_2 O1_2 116.98(14) . . ?
O3_2 C12_2 C8_2 125.38(14) . . ?
O1_2 C12_2 C8_2 117.64(13) . . ?
C14_2 C13_2 C10_2 122.17(16) . . ?
C14_2 C13_2 H13_2 118.9 . . ?
C10_2 C13_2 H13_2 118.9 . . ?
C13_2 C14_2 C15_2 121.04(16) . . ?
C13_2 C14_2 H14_2 119.5 . . ?
C15_2 C14_2 H14_2 119.5 . . ?
N2_2 C15_2 C16_2 121.41(16) . . ?
N2_2 C15_2 C14_2 121.37(16) . . ?
C16_2 C15_2 C14_2 117.22(15) . . ?
C11_2 C16_2 C15_2 120.11(15) . . ?
C11_2 C16_2 H16_2 119.9 . . ?
C15_2 C16_2 H16_2 119.9 . . ?
O2_2 C17_2 H17A_2 109.5 . . ?
O2_2 C17_2 H17B_2 109.5 . . ?
H17A_2 C17_2 H17B_2 109.5 . . ?
O2_2 C17_2 H17C_2 109.5 . . ?
H17A_2 C17_2 H17C_2 109.5 . . ?
H17B_2 C17_2 H17C_2 109.5 . . ?
N2_2 C18_2 H18A_2 109.5 . . ?
N2_2 C18_2 H18B_2 109.5 . . ?
H18A_2 C18_2 H18B_2 109.5 . . ?
N2_2 C18_2 H18C_2 109.5 . . ?
H18A_2 C18_2 H18C_2 109.5 . . ?
H18B_2 C18_2 H18C_2 109.5 . . ?
N2_2 C19_2 H19A_2 109.5 . . ?
N2_2 C19_2 H19B_2 109.5 . . ?
H19A_2 C19_2 H19B_2 109.5 . . ?
N2_2 C19_2 H19C_2 109.5 . . ?
H19A_2 C19_2 H19C_2 109.5 . . ?
H19B_2 C19_2 H19C_2 109.5 . . ?

loop_
_geom_bond_atom_site_label_1
_geom_bond_atom_site_label_2
_geom_bond_distance
_geom_bond_site_symmetry_2
_geom_bond_publ_flag
O1_1 C12_1 1.3627(18) . ?
O1_1 C11_1 1.3848(17) . ?
O2_1 C4_1 1.3626(19) . ?
O2_1 C17_1 1.421(2) . ?
O3_1 C12_1 1.2017(18) . ?
N1_1 C7_1 1.3312(18) . ?
N1_1 C1_1 1.3589(19) . ?
N2_1 C15_1 1.372(2) . ?
N2_1 C18_1 1.440(2) . ?
N2_1 C19_1 1.445(2) . ?
C1_1 C6_1 1.419(2) . ?
C1_1 C2_1 1.419(2) . ?
C2_1 C3_1 1.356(2) . ?
C2_1 H2_1 0.9300 . ?
C3_1 C4_1 1.411(2) . ?
C3_1 H3_1 0.9300 . ?
C4_1 C5_1 1.368(2) . ?
C5_1 C6_1 1.413(2) . ?
C5_1 H5_1 0.9300 . ?
C6_1 C9_1 1.402(2) . ?
C7_1 C8_1 1.412(2) . ?
C7_1 C10_1 1.450(2) . ?
C8_1 C9_1 1.374(2) . ?
C8_1 C12_1 1.467(2) . ?
C9_1 H9_1 0.9300 . ?
C10_1 C11_1 1.387(2) . ?
C10_1 C13_1 1.398(2) . ?
C11_1 C16_1 1.379(2) . ?
C13_1 C14_1 1.372(2) . ?
C13_1 H13_1 0.9300 . ?
C14_1 C15_1 1.411(2) . ?
C14_1 H14_1 0.9300 . ?
C15_1 C16_1 1.397(2) . ?
C16_1 H16_1 0.9300 . ?
C17_1 H17A_1 0.9600 . ?
C17_1 H17B_1 0.9600 . ?
C17_1 H17C_1 0.9600 . ?
C18_1 H18A_1 0.9600 . ?
C18_1 H18B_1 0.9600 . ?
C18_1 H18C_1 0.9600 . ?
C19_1 H19A_1 0.9600 . ?
C19_1 H19B_1 0.9600 . ?
C19_1 H19C_1 0.9600 . ?
O1_2 C12_2 1.3673(18) . ?
O1_2 C11_2 1.3866(18) . ?
O2_2 C4_2 1.3640(19) . ?
O2_2 C17_2 1.423(2) . ?
O3_2 C12_2 1.2005(19) . ?
N1_2 C7_2 1.3276(18) . ?
N1_2 C1_2 1.3605(19) . ?
N2_2 C15_2 1.373(2) . ?
N2_2 C18_2 1.446(3) . ?
N2_2 C19_2 1.447(3) . ?
C1_2 C6_2 1.416(2) . ?
C1_2 C2_2 1.419(2) . ?
C2_2 C9_2 1.400(2) . ?
C2_2 C3_2 1.418(2) . ?
C3_2 C4_2 1.362(2) . ?
C3_2 H3_2 0.9300 . ?
C4_2 C5_2 1.413(2) . ?
C5_2 C6_2 1.359(2) . ?
C5_2 H5_2 0.9300 . ?
C6_2 H6_2 0.9300 . ?
C7_2 C8_2 1.417(2) . ?
C7_2 C10_2 1.455(2) . ?
C8_2 C9_2 1.370(2) . ?
C8_2 C12_2 1.466(2) . ?
C9_2 H9_2 0.9300 . ?
C10_2 C11_2 1.387(2) . ?
C10_2 C13_2 1.393(2) . ?
C11_2 C16_2 1.377(2) . ?
C13_2 C14_2 1.373(2) . ?
C13_2 H13_2 0.9300 . ?
C14_2 C15_2 1.410(2) . ?
C14_2 H14_2 0.9300 . ?
C15_2 C16_2 1.399(2) . ?
C16_2 H16_2 0.9300 . ?
C17_2 H17A_2 0.9600 . ?
C17_2 H17B_2 0.9600 . ?
C17_2 H17C_2 0.9600 . ?
C18_2 H18A_2 0.9600 . ?
C18_2 H18B_2 0.9600 . ?
C18_2 H18C_2 0.9600 . ?
C19_2 H19A_2 0.9600 . ?
C19_2 H19B_2 0.9600 . ?
C19_2 H19C_2 0.9600 . ?

loop_
_geom_torsion_atom_site_label_1
_geom_torsion_atom_site_label_2
_geom_torsion_atom_site_label_3
_geom_torsion_atom_site_label_4
_geom_torsion
_geom_torsion_site_symmetry_1
_geom_torsion_site_symmetry_2
_geom_torsion_site_symmetry_3
_geom_torsion_site_symmetry_4
_geom_torsion_publ_flag
C7_1 N1_1 C1_1 C6_1 -0.3(2) . . . . ?
C7_1 N1_1 C1_1 C2_1 179.76(13) . . . . ?
N1_1 C1_1 C2_1 C3_1 179.86(15) . . . . ?
C6_1 C1_1 C2_1 C3_1 0.0(2) . . . . ?
C1_1 C2_1 C3_1 C4_1 0.1(3) . . . . ?
C17_1 O2_1 C4_1 C5_1 5.6(2) . . . . ?
C17_1 O2_1 C4_1 C3_1 -173.92(15) . . . . ?
C2_1 C3_1 C4_1 O2_1 179.08(15) . . . . ?
C2_1 C3_1 C4_1 C5_1 -0.5(2) . . . . ?
O2_1 C4_1 C5_1 C6_1 -178.68(14) . . . . ?
C3_1 C4_1 C5_1 C6_1 0.8(2) . . . . ?
C4_1 C5_1 C6_1 C9_1 179.43(14) . . . . ?
C4_1 C5_1 C6_1 C1_1 -0.8(2) . . . . ?
N1_1 C1_1 C6_1 C9_1 0.3(2) . . . . ?
C2_1 C1_1 C6_1 C9_1 -179.82(13) . . . . ?
N1_1 C1_1 C6_1 C5_1 -179.50(13) . . . . ?
C2_1 C1_1 C6_1 C5_1 0.4(2) . . . . ?
C1_1 N1_1 C7_1 C8_1 0.0(2) . . . . ?
C1_1 N1_1 C7_1 C10_1 -179.96(12) . . . . ?
N1_1 C7_1 C8_1 C9_1 0.3(2) . . . . ?
C10_1 C7_1 C8_1 C9_1 -179.68(13) . . . . ?
N1_1 C7_1 C8_1 C12_1 -179.77(13) . . . . ?
C10_1 C7_1 C8_1 C12_1 0.2(2) . . . . ?
C7_1 C8_1 C9_1 C6_1 -0.4(2) . . . . ?
C12_1 C8_1 C9_1 C6_1 179.72(14) . . . . ?
C5_1 C6_1 C9_1 C8_1 179.87(14) . . . . ?
C1_1 C6_1 C9_1 C8_1 0.1(2) . . . . ?
N1_1 C7_1 C10_1 C11_1 179.84(13) . . . . ?
C8_1 C7_1 C10_1 C11_1 -0.15(19) . . . . ?
N1_1 C7_1 C10_1 C13_1 -0.7(2) . . . . ?
C8_1 C7_1 C10_1 C13_1 179.28(14) . . . . ?
C12_1 O1_1 C11_1 C16_1 179.55(13) . . . . ?
C12_1 O1_1 C11_1 C10_1 -1.0(2) . . . . ?
C13_1 C10_1 C11_1 C16_1 0.4(2) . . . . ?
C7_1 C10_1 C11_1 C16_1 179.91(13) . . . . ?
C13_1 C10_1 C11_1 O1_1 -178.93(13) . . . . ?
C7_1 C10_1 C11_1 O1_1 0.5(2) . . . . ?
C11_1 O1_1 C12_1 O3_1 -178.86(14) . . . . ?
C11_1 O1_1 C12_1 C8_1 1.1(2) . . . . ?
C9_1 C8_1 C12_1 O3_1 -0.8(3) . . . . ?
C7_1 C8_1 C12_1 O3_1 179.25(16) . . . . ?
C9_1 C8_1 C12_1 O1_1 179.23(13) . . . . ?
C7_1 C8_1 C12_1 O1_1 -0.7(2) . . . . ?
C11_1 C10_1 C13_1 C14_1 0.2(2) . . . . ?
C7_1 C10_1 C13_1 C14_1 -179.25(14) . . . . ?
C10_1 C13_1 C14_1 C15_1 -0.4(3) . . . . ?
C18_1 N2_1 C15_1 C16_1 167.11(17) . . . . ?
C19_1 N2_1 C15_1 C16_1 1.5(2) . . . . ?
C18_1 N2_1 C15_1 C14_1 -13.7(3) . . . . ?
C19_1 N2_1 C15_1 C14_1 -179.22(16) . . . . ?
C13_1 C14_1 C15_1 N2_1 -179.35(15) . . . . ?
C13_1 C14_1 C15_1 C16_1 -0.1(2) . . . . ?
O1_1 C11_1 C16_1 C15_1 178.51(13) . . . . ?
C10_1 C11_1 C16_1 C15_1 -0.9(2) . . . . ?
N2_1 C15_1 C16_1 C11_1 179.95(14) . . . . ?
C14_1 C15_1 C16_1 C11_1 0.7(2) . . . . ?
C7_2 N1_2 C1_2 C6_2 -178.39(13) . . . . ?
C7_2 N1_2 C1_2 C2_2 1.6(2) . . . . ?
N1_2 C1_2 C2_2 C9_2 -1.6(2) . . . . ?
C6_2 C1_2 C2_2 C9_2 178.36(13) . . . . ?
N1_2 C1_2 C2_2 C3_2 179.08(13) . . . . ?
C6_2 C1_2 C2_2 C3_2 -1.0(2) . . . . ?
C9_2 C2_2 C3_2 C4_2 -178.48(14) . . . . ?
C1_2 C2_2 C3_2 C4_2 0.8(2) . . . . ?
C2_2 C3_2 C4_2 O2_2 179.24(14) . . . . ?
C2_2 C3_2 C4_2 C5_2 -0.2(2) . . . . ?
C17_2 O2_2 C4_2 C3_2 -0.8(2) . . . . ?
C17_2 O2_2 C4_2 C5_2 178.71(14) . . . . ?
C3_2 C4_2 C5_2 C6_2 -0.1(2) . . . . ?
O2_2 C4_2 C5_2 C6_2 -179.66(14) . . . . ?
C4_2 C5_2 C6_2 C1_2 -0.1(2) . . . . ?
N1_2 C1_2 C6_2 C5_2 -179.44(14) . . . . ?
C2_2 C1_2 C6_2 C5_2 0.6(2) . . . . ?
C1_2 N1_2 C7_2 C8_2 0.0(2) . . . . ?
C1_2 N1_2 C7_2 C10_2 179.54(12) . . . . ?
N1_2 C7_2 C8_2 C9_2 -1.5(2) . . . . ?
C10_2 C7_2 C8_2 C9_2 178.96(13) . . . . ?
N1_2 C7_2 C8_2 C12_2 177.93(13) . . . . ?
C10_2 C7_2 C8_2 C12_2 -1.6(2) . . . . ?
C7_2 C8_2 C9_2 C2_2 1.4(2) . . . . ?
C12_2 C8_2 C9_2 C2_2 -178.03(13) . . . . ?
C3_2 C2_2 C9_2 C8_2 179.34(14) . . . . ?
C1_2 C2_2 C9_2 C8_2 0.0(2) . . . . ?
N1_2 C7_2 C10_2 C11_2 -177.38(13) . . . . ?
C8_2 C7_2 C10_2 C11_2 2.2(2) . . . . ?
N1_2 C7_2 C10_2 C13_2 2.7(2) . . . . ?
C8_2 C7_2 C10_2 C13_2 -177.70(14) . . . . ?
C12_2 O1_2 C11_2 C16_2 178.96(13) . . . . ?
C12_2 O1_2 C11_2 C10_2 -1.3(2) . . . . ?
C13_2 C10_2 C11_2 C16_2 -1.2(2) . . . . ?
C7_2 C10_2 C11_2 C16_2 178.91(14) . . . . ?
C13_2 C10_2 C11_2 O1_2 179.10(13) . . . . ?
C7_2 C10_2 C11_2 O1_2 -0.8(2) . . . . ?
C11_2 O1_2 C12_2 O3_2 -178.83(14) . . . . ?
C11_2 O1_2 C12_2 C8_2 1.9(2) . . . . ?
C9_2 C8_2 C12_2 O3_2 -0.2(3) . . . . ?
C7_2 C8_2 C12_2 O3_2 -179.60(16) . . . . ?
C9_2 C8_2 C12_2 O1_2 179.08(13) . . . . ?
C7_2 C8_2 C12_2 O1_2 -0.4(2) . . . . ?
C11_2 C10_2 C13_2 C14_2 0.6(2) . . . . ?
C7_2 C10_2 C13_2 C14_2 -179.53(15) . . . . ?
C10_2 C13_2 C14_2 C15_2 0.3(3) . . . . ?
C18_2 N2_2 C15_2 C16_2 2.4(3) . . . . ?
C19_2 N2_2 C15_2 C16_2 -179.57(18) . . . . ?
C18_2 N2_2 C15_2 C14_2 -177.48(17) . . . . ?
C19_2 N2_2 C15_2 C14_2 0.5(3) . . . . ?
C13_2 C14_2 C15_2 N2_2 179.38(17) . . . . ?
C13_2 C14_2 C15_2 C16_2 -0.5(3) . . . . ?
O1_2 C11_2 C16_2 C15_2 -179.32(13) . . . . ?
C10_2 C11_2 C16_2 C15_2 1.0(2) . . . . ?
N2_2 C15_2 C16_2 C11_2 -179.97(15) . . . . ?
C14_2 C15_2 C16_2 C11_2 -0.1(2) . . . . ?
